data_7014835
loop_
_publ_author_name
'Gu, Shaojin'
'Xu, Daichao'
'Chen, Wanzhi'

_publ_section_title
;
 Heterobimetallic complexes containing an N-heterocyclic carbene based
 multidentate ligand and catalyzed tandem click/Sonogashira reactions.
;
_journal_issue 7
_journal_name_full 'Dalton transactions (Cambridge, England : 2003)'
_journal_page_first 1576
_journal_page_last 1583
_journal_paper_doi 10.1039/c0dt01211d
_journal_volume 40
_journal_year 2011
_chemical_formula_sum 'C42 H30 Ag F18 N10 P3 Pd'
_chemical_formula_weight 1323.94
_chemical_name_systematic
;
?
;
_space_group_IT_number 14
_symmetry_cell_setting monoclinic
_symmetry_space_group_name_Hall '-P 2ybc'
_symmetry_space_group_name_H-M 'P 1 21/c 1'
_atom_sites_solution_hydrogens geom
_atom_sites_solution_primary direct
_atom_sites_solution_secondary difmap
_audit_creation_method SHELXL-97
_cell_angle_alpha 90.00
_cell_angle_beta 94.547(2)
_cell_angle_gamma 90.00
_cell_formula_units_Z 4
_cell_length_a 20.7545(19)
_cell_length_b 8.1456(14)
_cell_length_c 28.866(3)
_cell_measurement_temperature 298(2)
_cell_volume 4864.7(11)
_computing_cell_refinement 'Bruker SMART'
_computing_data_collection 'Bruker SMART'
_computing_data_reduction 'Bruker SHELXTL'
_computing_molecular_graphics 'Bruker SHELXTL'
_computing_publication_material 'Bruker SHELXTL'
_computing_structure_refinement 'Bruker SHELXTL'
_computing_structure_solution 'Bruker SHELXTL'
_diffrn_ambient_temperature 298(2)
_diffrn_measured_fraction_theta_full 0.999
_diffrn_measured_fraction_theta_max 0.999
_diffrn_radiation_monochromator graphite
_diffrn_radiation_source 'fine-focus sealed tube'
_diffrn_radiation_type MoK\a
_diffrn_radiation_wavelength 0.71073
_diffrn_reflns_av_R_equivalents 0.0852
_diffrn_reflns_av_sigmaI/netI 0.0930
_diffrn_reflns_limit_h_max 21
_diffrn_reflns_limit_h_min -24
_diffrn_reflns_limit_k_max 9
_diffrn_reflns_limit_k_min -9
_diffrn_reflns_limit_l_max 27
_diffrn_reflns_limit_l_min -34
_diffrn_reflns_number 23846
_diffrn_reflns_theta_full 25.01
_diffrn_reflns_theta_max 25.01
_diffrn_reflns_theta_min 1.66
_exptl_absorpt_coefficient_mu 0.985
_exptl_absorpt_correction_T_max 0.7566
_exptl_absorpt_correction_T_min 0.6493
_exptl_absorpt_correction_type multi-scan
_exptl_absorpt_process_details sadabs
_exptl_crystal_colour yellow
_exptl_crystal_density_diffrn 1.808
_exptl_crystal_density_method 'not measured'
_exptl_crystal_description block
_exptl_crystal_F_000 2608
_exptl_crystal_size_max 0.48
_exptl_crystal_size_mid 0.35
_exptl_crystal_size_min 0.30
_refine_diff_density_max 0.707
_refine_diff_density_min -0.582
_refine_diff_density_rms 0.106
_refine_ls_extinction_method none
_refine_ls_goodness_of_fit_ref 1.134
_refine_ls_hydrogen_treatment constr
_refine_ls_matrix_type full
_refine_ls_number_parameters 676
_refine_ls_number_reflns 8573
_refine_ls_number_restraints 0
_refine_ls_restrained_S_all 1.134
_refine_ls_R_factor_all 0.1376
_refine_ls_R_factor_gt 0.0892
_refine_ls_shift/su_max 0.001
_refine_ls_shift/su_mean 0.000
_refine_ls_structure_factor_coef Fsqd
_refine_ls_weighting_details 'calc w=1/[\s^2^(Fo^2^)+(0.0161P)^2^+47.7995P] where P=(Fo^2^+2Fc^2^)/3'
_refine_ls_weighting_scheme calc
_refine_ls_wR_factor_gt 0.1738
_refine_ls_wR_factor_ref 0.1872
_reflns_number_gt 5272
_reflns_number_total 8573
_reflns_threshold_expression >2sigma(I)
_cod_data_source_file C0DT01211D.TXT
_cod_data_source_block 080712d
_cod_depositor_comments
;
The following automatic conversions were performed:
'_symmetry_cell_setting' value 'Monoclinic' changed to 'monoclinic'
according to '/home/saulius/struct/CIF-dictionaries/cif_core.dic'
dictionary named 'cif_core.dic' version 2.4.1 from 2010-06-29.

Automatic conversion script
Id: cif_fix_enum 1555 2011-01-17 13:19:09Z saulius 
;
_cod_original_cell_volume 4864.7(10)
_cod_original_sg_symbol_H-M 'P2(1)/c '
_cod_database_code 7014835

loop_
_symmetry_equiv_pos_as_xyz
'x, y, z'
'-x, y+1/2, -z+1/2'
'-x, -y, -z'
'x, -y-1/2, z-1/2'

loop_
_atom_site_label
_atom_site_type_symbol
_atom_site_fract_x
_atom_site_fract_y
_atom_site_fract_z
_atom_site_U_iso_or_equiv
_atom_site_adp_type
_atom_site_occupancy
_atom_site_symmetry_multiplicity
_atom_site_calc_flag
_atom_site_refinement_flags
_atom_site_disorder_assembly
_atom_site_disorder_group
Pd1 Pd 0.25020(4) 0.73168(10) 0.23986(3) 0.0420(2) Uani 1 1 d . . .
Ag1 Ag 0.22925(5) 0.77552(15) 0.04200(3) 0.0768(4) Uani 1 1 d . . .
F1 F 0.0039(4) 0.8462(11) 0.3479(3) 0.093(3) Uani 1 1 d . . .
F2 F 0.1188(4) 0.9330(13) 0.2873(3) 0.112(3) Uani 1 1 d . . .
F3 F 0.0933(4) 0.7187(11) 0.3276(4) 0.123(3) Uani 1 1 d . . .
F4 F 0.1024(4) 0.9603(12) 0.3623(3) 0.101(3) Uani 1 1 d . . .
F5 F 0.0299(4) 1.0652(10) 0.3102(3) 0.113(3) Uani 1 1 d . . .
F6 F 0.0205(4) 0.8217(13) 0.2744(3) 0.115(3) Uani 1 1 d . . .
F7 F 0.1740(5) 0.2051(18) 0.5205(3) 0.166(5) Uani 1 1 d . . .
F8 F 0.2925(5) 0.2552(13) 0.4618(3) 0.124(3) Uani 1 1 d . . .
F9 F 0.2563(8) 0.0652(17) 0.5048(7) 0.253(9) Uani 1 1 d . . .
F10 F 0.2720(7) 0.313(2) 0.5314(4) 0.220(8) Uani 1 1 d . . .
F11 F 0.2086(7) 0.4041(15) 0.4764(6) 0.193(6) Uani 1 1 d . . .
F12 F 0.1925(6) 0.1702(16) 0.4483(3) 0.159(5) Uani 1 1 d . . .
F13 F 0.4156(4) 1.0713(10) 0.8539(3) 0.094(3) Uani 1 1 d . . .
F14 F 0.4920(5) 0.8565(13) 0.7870(4) 0.149(5) Uani 1 1 d . . .
F15 F 0.4120(5) 0.8167(12) 0.8320(4) 0.147(4) Uani 1 1 d . . .
F16 F 0.5030(5) 0.9254(17) 0.8613(4) 0.166(5) Uani 1 1 d . . .
F17 F 0.4948(5) 1.1167(12) 0.8101(4) 0.141(4) Uani 1 1 d . . .
F18 F 0.4023(6) 1.005(2) 0.7811(3) 0.178(6) Uani 1 1 d . . .
N1 N 0.2383(4) 0.5502(11) 0.1472(3) 0.040(2) Uani 1 1 d . . .
N2 N 0.1578(4) 0.5263(11) 0.1879(3) 0.048(2) Uani 1 1 d . . .
N3 N 0.3088(4) 0.6407(11) 0.0943(3) 0.050(2) Uani 1 1 d . . .
N4 N 0.3271(6) 0.7846(14) 0.0127(4) 0.085(4) Uani 1 1 d . . .
N5 N 0.2164(4) 0.5527(11) 0.2829(3) 0.045(2) Uani 1 1 d . . .
N6 N 0.2484(5) 0.9595(11) 0.1577(3) 0.054(2) Uani 1 1 d . . .
N7 N 0.3356(4) 0.9662(11) 0.2015(3) 0.054(2) Uani 1 1 d . . .
N8 N 0.1637(5) 0.8901(11) 0.1020(3) 0.054(2) Uani 1 1 d . . .
N9 N 0.1241(5) 0.7600(14) 0.0174(3) 0.069(3) Uani 1 1 d . . .
N10 N 0.2910(4) 0.8821(11) 0.2922(3) 0.043(2) Uani 1 1 d . . .
P1 P 0.06169(15) 0.8902(4) 0.31825(11) 0.0570(8) Uani 1 1 d . . .
P2 P 0.2342(2) 0.2312(5) 0.49151(12) 0.0858(12) Uani 1 1 d . . .
P3 P 0.45405(19) 0.9657(5) 0.81998(14) 0.0757(11) Uani 1 1 d . . .
C1 C 0.2157(5) 0.5923(12) 0.1878(3) 0.039(2) Uani 1 1 d . . .
C2 C 0.1417(6) 0.4434(16) 0.1465(4) 0.064(3) Uani 1 1 d . . .
H2 H 0.1037 0.3867 0.1379 0.077 Uiso 1 1 calc R . .
C3 C 0.1933(6) 0.4636(15) 0.1219(4) 0.061(3) Uani 1 1 d . . .
H3 H 0.1972 0.4239 0.0920 0.073 Uiso 1 1 calc R . .
C4 C 0.3039(5) 0.5781(14) 0.1361(4) 0.049(3) Uani 1 1 d . . .
C5 C 0.3553(7) 0.5259(16) 0.1674(4) 0.068(4) Uani 1 1 d . . .
H5 H 0.3488 0.4889 0.1972 0.081 Uiso 1 1 calc R . .
C6 C 0.4150(7) 0.5330(19) 0.1514(5) 0.083(4) Uani 1 1 d . . .
H6 H 0.4504 0.4965 0.1704 0.100 Uiso 1 1 calc R . .
C7 C 0.4247(6) 0.5929(19) 0.1076(4) 0.074(4) Uani 1 1 d . . .
C8 C 0.3705(6) 0.6503(16) 0.0805(4) 0.063(3) Uani 1 1 d . . .
C9 C 0.3777(8) 0.7267(18) 0.0361(4) 0.078(4) Uani 1 1 d . . .
C10 C 0.4418(8) 0.732(2) 0.0212(6) 0.094(5) Uani 1 1 d . . .
C11 C 0.4464(11) 0.795(3) -0.0241(7) 0.128(7) Uani 1 1 d . . .
H11 H 0.4858 0.7914 -0.0375 0.153 Uiso 1 1 calc R . .
C12 C 0.3957(12) 0.857(3) -0.0472(7) 0.149(10) Uani 1 1 d . . .
H12 H 0.4000 0.9079 -0.0757 0.178 Uiso 1 1 calc R . .
C13 C 0.3348(9) 0.8483(19) -0.0297(5) 0.100(5) Uani 1 1 d . . .
H13 H 0.2989 0.8872 -0.0477 0.120 Uiso 1 1 calc R . .
C14 C 0.4856(7) 0.603(3) 0.0901(6) 0.122(7) Uani 1 1 d . . .
H14 H 0.5219 0.5690 0.1086 0.147 Uiso 1 1 calc R . .
C15 C 0.4930(9) 0.660(3) 0.0476(6) 0.113(7) Uani 1 1 d . . .
H15 H 0.5331 0.6525 0.0355 0.136 Uiso 1 1 calc R . .
C16 C 0.1189(5) 0.5371(15) 0.2288(3) 0.050(3) Uani 1 1 d . . .
H16A H 0.0807 0.4688 0.2237 0.061 Uiso 1 1 calc R . .
H16B H 0.1050 0.6496 0.2328 0.061 Uiso 1 1 calc R . .
C17 C 0.1589(5) 0.4807(14) 0.2721(4) 0.049(3) Uani 1 1 d . . .
C18 C 0.1344(6) 0.3606(15) 0.2998(4) 0.060(3) Uani 1 1 d . . .
H18 H 0.0949 0.3105 0.2914 0.072 Uiso 1 1 calc R . .
C19 C 0.1698(8) 0.3184(17) 0.3394(5) 0.082(4) Uani 1 1 d . . .
H19 H 0.1543 0.2388 0.3587 0.098 Uiso 1 1 calc R . .
C20 C 0.2288(6) 0.3922(15) 0.3514(4) 0.062(3) Uani 1 1 d . . .
H20 H 0.2528 0.3649 0.3789 0.075 Uiso 1 1 calc R . .
C21 C 0.2508(5) 0.5053(13) 0.3220(4) 0.049(3) Uani 1 1 d . . .
H21 H 0.2913 0.5519 0.3292 0.059 Uiso 1 1 calc R . .
C22 C 0.2767(5) 0.8970(13) 0.1966(3) 0.043(3) Uani 1 1 d . . .
C23 C 0.3439(6) 1.0694(16) 0.1637(4) 0.065(4) Uani 1 1 d . . .
H23 H 0.3806 1.1306 0.1588 0.077 Uiso 1 1 calc R . .
C24 C 0.2901(6) 1.0638(15) 0.1362(4) 0.065(4) Uani 1 1 d . . .
H24 H 0.2817 1.1186 0.1081 0.078 Uiso 1 1 calc R . .
C25 C 0.1798(6) 0.9457(14) 0.1444(4) 0.050(3) Uani 1 1 d . . .
C26 C 0.1373(6) 0.9900(15) 0.1762(4) 0.056(3) Uani 1 1 d . . .
H26 H 0.1525 1.0271 0.2055 0.068 Uiso 1 1 calc R . .
C27 C 0.0743(6) 0.9794(16) 0.1646(4) 0.068(4) Uani 1 1 d . . .
H27 H 0.0449 1.0096 0.1858 0.082 Uiso 1 1 calc R . .
C28 C 0.0519(6) 0.9220(15) 0.1200(4) 0.056(3) Uani 1 1 d . . .
C29 C 0.0988(6) 0.8784(14) 0.0898(4) 0.054(3) Uani 1 1 d . . .
C30 C 0.0789(7) 0.8074(15) 0.0450(4) 0.065(3) Uani 1 1 d . . .
C31 C 0.0121(7) 0.7942(19) 0.0322(5) 0.077(4) Uani 1 1 d . . .
C32 C -0.0061(8) 0.730(2) -0.0112(5) 0.103(5) Uani 1 1 d . . .
H32 H -0.0496 0.7254 -0.0216 0.124 Uiso 1 1 calc R . .
C33 C 0.0396(9) 0.674(2) -0.0394(5) 0.109(6) Uani 1 1 d . . .
H33 H 0.0276 0.6254 -0.0680 0.131 Uiso 1 1 calc R . .
C34 C 0.1028(9) 0.6916(19) -0.0239(5) 0.089(5) Uani 1 1 d . . .
H34 H 0.1338 0.6541 -0.0430 0.107 Uiso 1 1 calc R . .
C35 C -0.0151(7) 0.9099(19) 0.1040(5) 0.081(4) Uani 1 1 d . . .
H35 H -0.0464 0.9429 0.1234 0.097 Uiso 1 1 calc R . .
C36 C -0.0330(7) 0.8525(19) 0.0621(5) 0.087(4) Uani 1 1 d . . .
H36 H -0.0767 0.8507 0.0522 0.104 Uiso 1 1 calc R . .
C37 C 0.3789(5) 0.9390(16) 0.2427(4) 0.056(3) Uani 1 1 d . . .
H37A H 0.4151 1.0139 0.2424 0.067 Uiso 1 1 calc R . .
H37B H 0.3957 0.8279 0.2420 0.067 Uiso 1 1 calc R . .
C38 C 0.3460(5) 0.9635(14) 0.2873(4) 0.053(3) Uani 1 1 d . . .
C39 C 0.3732(5) 1.0666(15) 0.3206(4) 0.060(3) Uani 1 1 d . . .
H39 H 0.4101 1.1265 0.3155 0.071 Uiso 1 1 calc R . .
C40 C 0.3447(6) 1.0802(17) 0.3624(5) 0.073(4) Uani 1 1 d . . .
H40 H 0.3632 1.1460 0.3862 0.088 Uiso 1 1 calc R . .
C41 C 0.2892(6) 0.9958(16) 0.3680(4) 0.066(3) Uani 1 1 d . . .
H41 H 0.2691 1.0030 0.3955 0.079 Uiso 1 1 calc R . .
C42 C 0.2634(6) 0.8990(13) 0.3317(4) 0.051(3) Uani 1 1 d . . .
H42 H 0.2250 0.8435 0.3352 0.061 Uiso 1 1 calc R . .

loop_
_atom_site_aniso_label
_atom_site_aniso_U_11
_atom_site_aniso_U_22
_atom_site_aniso_U_33
_atom_site_aniso_U_23
_atom_site_aniso_U_13
_atom_site_aniso_U_12
Pd1 0.0432(5) 0.0481(5) 0.0352(4) 0.0028(4) 0.0064(3) -0.0053(4)
Ag1 0.0843(8) 0.0905(8) 0.0583(6) 0.0112(6) 0.0230(5) 0.0227(6)
F1 0.072(5) 0.125(7) 0.086(5) -0.005(5) 0.032(4) -0.012(5)
F2 0.064(5) 0.202(10) 0.072(5) 0.017(6) 0.021(4) -0.013(6)
F3 0.108(7) 0.089(7) 0.172(9) 0.018(6) 0.010(6) 0.025(6)
F4 0.077(6) 0.148(8) 0.077(5) -0.022(5) 0.001(4) -0.022(5)
F5 0.101(7) 0.075(6) 0.162(9) 0.012(6) -0.007(6) 0.003(5)
F6 0.090(6) 0.171(9) 0.081(6) -0.040(6) -0.002(5) -0.007(6)
F7 0.140(9) 0.272(15) 0.090(7) 0.056(8) 0.034(6) -0.014(10)
F8 0.137(8) 0.139(8) 0.103(6) -0.009(6) 0.049(6) 0.005(7)
F9 0.227(16) 0.142(11) 0.40(2) 0.170(15) 0.086(16) 0.058(11)
F10 0.202(13) 0.36(2) 0.095(7) -0.117(11) 0.014(8) -0.095(14)
F11 0.198(14) 0.112(10) 0.277(17) 0.016(10) 0.070(13) 0.013(9)
F12 0.185(11) 0.211(13) 0.080(6) -0.034(7) 0.004(7) -0.021(10)
F13 0.108(6) 0.091(6) 0.089(6) -0.005(5) 0.043(5) 0.008(5)
F14 0.125(8) 0.140(9) 0.195(11) -0.082(8) 0.099(8) -0.036(7)
F15 0.126(8) 0.111(8) 0.216(12) -0.052(8) 0.086(8) -0.061(7)
F16 0.098(8) 0.198(13) 0.197(12) 0.001(10) -0.017(8) 0.025(8)
F17 0.162(10) 0.110(8) 0.167(9) -0.031(7) 0.111(8) -0.046(7)
F18 0.144(10) 0.326(18) 0.062(6) -0.009(8) -0.003(6) 0.039(11)
N1 0.039(5) 0.057(6) 0.024(4) -0.002(4) 0.003(4) -0.005(4)
N2 0.043(6) 0.071(6) 0.028(5) -0.004(4) 0.002(4) -0.004(5)
N3 0.055(6) 0.053(6) 0.045(5) -0.003(4) 0.016(5) 0.004(5)
N4 0.109(10) 0.074(8) 0.079(8) 0.014(7) 0.055(8) 0.015(8)
N5 0.041(5) 0.054(6) 0.040(5) 0.000(4) 0.007(4) -0.001(4)
N6 0.061(7) 0.056(6) 0.046(6) 0.014(5) 0.004(5) 0.000(5)
N7 0.052(6) 0.061(6) 0.052(6) 0.007(5) 0.018(5) 0.001(5)
N8 0.062(7) 0.061(6) 0.039(5) 0.006(4) 0.012(5) 0.008(5)
N9 0.077(7) 0.082(8) 0.046(5) 0.002(6) 0.001(5) 0.013(6)
N10 0.033(5) 0.056(6) 0.041(5) -0.013(4) 0.002(4) -0.003(4)
P1 0.0415(18) 0.076(2) 0.0537(19) -0.0005(16) 0.0058(15) 0.0018(16)
P2 0.129(4) 0.083(3) 0.0475(18) -0.001(2) 0.020(2) -0.015(3)
P3 0.058(2) 0.086(3) 0.087(3) -0.021(2) 0.029(2) -0.013(2)
C1 0.047(7) 0.042(6) 0.029(5) -0.001(4) 0.003(5) 0.000(5)
C2 0.051(8) 0.087(10) 0.053(7) -0.011(7) 0.000(6) -0.022(7)
C3 0.065(8) 0.079(9) 0.038(6) -0.015(6) -0.004(6) 0.000(7)
C4 0.048(7) 0.056(7) 0.042(6) -0.008(5) 0.006(6) 0.007(6)
C5 0.074(10) 0.081(9) 0.050(7) -0.002(7) 0.011(7) -0.001(8)
C6 0.052(9) 0.116(13) 0.080(10) -0.017(9) -0.008(8) -0.010(8)
C7 0.050(8) 0.118(12) 0.054(8) -0.018(8) 0.010(7) -0.010(8)
C8 0.070(9) 0.071(9) 0.052(7) -0.008(6) 0.025(7) -0.003(7)
C9 0.112(13) 0.067(9) 0.058(8) -0.001(7) 0.024(8) -0.028(9)
C10 0.090(11) 0.113(13) 0.087(11) 0.009(10) 0.051(10) -0.012(11)
C11 0.15(2) 0.127(18) 0.113(16) -0.002(13) 0.080(15) 0.004(15)
C12 0.20(2) 0.146(19) 0.116(16) 0.067(14) 0.115(18) 0.032(18)
C13 0.127(14) 0.100(12) 0.078(10) 0.028(9) 0.039(10) 0.035(11)
C14 0.059(10) 0.22(2) 0.088(12) -0.048(14) 0.015(9) -0.004(12)
C15 0.082(12) 0.18(2) 0.086(12) -0.014(12) 0.045(10) -0.029(13)
C16 0.032(6) 0.074(8) 0.046(6) -0.005(6) 0.003(5) -0.011(6)
C17 0.035(6) 0.057(7) 0.055(7) -0.003(6) 0.014(5) 0.001(6)
C18 0.062(8) 0.063(8) 0.058(8) 0.009(6) 0.017(7) -0.009(7)
C19 0.109(12) 0.076(10) 0.064(9) 0.023(7) 0.033(9) -0.003(9)
C20 0.066(9) 0.069(8) 0.051(7) 0.022(6) 0.006(6) -0.001(7)
C21 0.044(7) 0.058(7) 0.047(7) 0.005(5) 0.015(6) -0.006(6)
C22 0.045(7) 0.049(6) 0.038(6) -0.001(5) 0.016(5) -0.003(5)
C23 0.054(8) 0.080(9) 0.061(8) 0.034(7) 0.012(7) -0.004(7)
C24 0.071(9) 0.074(9) 0.053(7) 0.033(7) 0.013(7) -0.001(7)
C25 0.051(7) 0.057(7) 0.042(6) 0.015(5) 0.011(6) 0.002(6)
C26 0.043(7) 0.077(9) 0.049(7) -0.010(6) 0.003(6) 0.009(6)
C27 0.070(9) 0.089(10) 0.047(7) 0.010(7) 0.016(7) 0.020(8)
C28 0.054(8) 0.076(8) 0.040(6) 0.007(6) 0.014(6) 0.018(6)
C29 0.058(8) 0.065(8) 0.041(6) 0.016(6) 0.008(6) 0.011(6)
C30 0.086(10) 0.070(9) 0.040(6) 0.011(6) 0.012(7) 0.000(7)
C31 0.067(9) 0.098(11) 0.064(8) 0.011(8) -0.002(7) -0.009(8)
C32 0.088(11) 0.139(15) 0.081(11) -0.033(11) -0.009(9) -0.017(11)
C33 0.114(15) 0.157(18) 0.053(9) -0.012(10) -0.012(10) -0.003(13)
C34 0.114(13) 0.097(12) 0.058(9) -0.002(8) 0.022(9) 0.007(10)
C35 0.066(10) 0.114(12) 0.065(9) 0.001(8) 0.018(8) -0.002(9)
C36 0.059(9) 0.115(13) 0.088(11) -0.005(9) 0.012(8) -0.002(9)
C37 0.042(7) 0.078(9) 0.048(7) 0.000(6) 0.004(6) -0.003(6)
C38 0.045(7) 0.045(7) 0.069(8) 0.006(6) 0.005(6) -0.003(6)
C39 0.037(7) 0.060(8) 0.081(9) 0.000(7) -0.002(6) 0.001(6)
C40 0.057(9) 0.088(10) 0.072(9) -0.037(8) -0.009(7) 0.008(8)
C41 0.052(8) 0.083(9) 0.064(8) -0.016(7) 0.009(7) 0.013(7)
C42 0.054(7) 0.051(7) 0.046(7) -0.006(5) -0.007(6) -0.003(6)

loop_
_atom_type_symbol
_atom_type_description
_atom_type_scat_dispersion_real
_atom_type_scat_dispersion_imag
_atom_type_scat_source
C C 0.0033 0.0016 'International Tables Vol C Tables 4.2.6.8 and 6.1.1.4'
H H 0.0000 0.0000 'International Tables Vol C Tables 4.2.6.8 and 6.1.1.4'
N N 0.0061 0.0033 'International Tables Vol C Tables 4.2.6.8 and 6.1.1.4'
F F 0.0171 0.0103 'International Tables Vol C Tables 4.2.6.8 and 6.1.1.4'
Pd Pd -0.9988 1.0072 'International Tables Vol C Tables 4.2.6.8 and 6.1.1.4'
P P 0.1023 0.0942 'International Tables Vol C Tables 4.2.6.8 and 6.1.1.4'
Ag Ag -0.8971 1.1015 'International Tables Vol C Tables 4.2.6.8 and 6.1.1.4'

loop_
_geom_angle_atom_site_label_1
_geom_angle_atom_site_label_2
_geom_angle_atom_site_label_3
_geom_angle
_geom_angle_site_symmetry_1
_geom_angle_site_symmetry_3
_geom_angle_publ_flag
C22 Pd1 C1 90.8(4) . . ?
C22 Pd1 N5 176.1(4) . . ?
C1 Pd1 N5 86.1(4) . . ?
C22 Pd1 N10 86.5(4) . . ?
C1 Pd1 N10 176.5(4) . . ?
N5 Pd1 N10 96.7(3) . . ?
N9 Ag1 N4 139.7(4) . . ?
N9 Ag1 N3 140.6(3) . . ?
N4 Ag1 N3 70.0(4) . . ?
N9 Ag1 N8 70.6(3) . . ?
N4 Ag1 N8 144.2(4) . . ?
N3 Ag1 N8 96.9(3) . . ?
C1 N1 C3 109.5(9) . . ?
C1 N1 C4 123.9(9) . . ?
C3 N1 C4 126.2(9) . . ?
C1 N2 C2 110.7(8) . . ?
C1 N2 C16 122.2(8) . . ?
C2 N2 C16 127.1(9) . . ?
C4 N3 C8 115.3(10) . . ?
C4 N3 Ag1 130.5(7) . . ?
C8 N3 Ag1 113.6(7) . . ?
C9 N4 C13 117.6(13) . . ?
C9 N4 Ag1 120.6(9) . . ?
C13 N4 Ag1 121.8(11) . . ?
C21 N5 C17 118.2(9) . . ?
C21 N5 Pd1 121.5(7) . . ?
C17 N5 Pd1 120.3(7) . . ?
C22 N6 C24 111.2(10) . . ?
C22 N6 C25 123.7(9) . . ?
C24 N6 C25 124.2(9) . . ?
C22 N7 C23 109.7(10) . . ?
C22 N7 C37 121.3(9) . . ?
C23 N7 C37 128.8(10) . . ?
C25 N8 C29 115.7(9) . . ?
C25 N8 Ag1 131.8(8) . . ?
C29 N8 Ag1 112.2(7) . . ?
C30 N9 C34 116.6(12) . . ?
C30 N9 Ag1 120.5(8) . . ?
C34 N9 Ag1 122.8(10) . . ?
C42 N10 C38 118.2(9) . . ?
C42 N10 Pd1 120.6(7) . . ?
C38 N10 Pd1 121.2(7) . . ?
F3 P1 F1 91.7(5) . . ?
F3 P1 F6 91.0(6) . . ?
F1 P1 F6 88.2(5) . . ?
F3 P1 F4 89.6(5) . . ?
F1 P1 F4 91.5(4) . . ?
F6 P1 F4 179.3(6) . . ?
F3 P1 F2 88.4(5) . . ?
F1 P1 F2 178.6(5) . . ?
F6 P1 F2 90.5(5) . . ?
F4 P1 F2 89.9(5) . . ?
F3 P1 F5 178.4(6) . . ?
F1 P1 F5 87.6(5) . . ?
F6 P1 F5 90.4(5) . . ?
F4 P1 F5 89.0(5) . . ?
F2 P1 F5 92.4(5) . . ?
F9 P2 F10 94.3(11) . . ?
F9 P2 F12 93.3(10) . . ?
F10 P2 F12 172.3(10) . . ?
F9 P2 F8 91.1(8) . . ?
F10 P2 F8 89.1(7) . . ?
F12 P2 F8 90.3(6) . . ?
F9 P2 F11 178.0(11) . . ?
F10 P2 F11 87.6(9) . . ?
F12 P2 F11 84.8(8) . . ?
F8 P2 F11 89.7(7) . . ?
F9 P2 F7 88.9(8) . . ?
F10 P2 F7 92.4(7) . . ?
F12 P2 F7 88.2(6) . . ?
F8 P2 F7 178.5(6) . . ?
F11 P2 F7 90.3(7) . . ?
F18 P3 F17 93.4(8) . . ?
F18 P3 F16 176.5(7) . . ?
F17 P3 F16 88.6(7) . . ?
F18 P3 F15 87.4(8) . . ?
F17 P3 F15 177.5(6) . . ?
F16 P3 F15 90.5(7) . . ?
F18 P3 F14 91.8(7) . . ?
F17 P3 F14 91.8(5) . . ?
F16 P3 F14 91.0(7) . . ?
F15 P3 F14 90.6(5) . . ?
F18 P3 F13 88.8(6) . . ?
F17 P3 F13 89.5(5) . . ?
F16 P3 F13 88.3(6) . . ?
F15 P3 F13 88.1(5) . . ?
F14 P3 F13 178.5(6) . . ?
N2 C1 N1 106.4(8) . . ?
N2 C1 Pd1 120.6(7) . . ?
N1 C1 Pd1 133.0(8) . . ?
C3 C2 N2 104.4(10) . . ?
N1 C3 C2 109.0(10) . . ?
N3 C4 C5 126.4(11) . . ?
N3 C4 N1 114.0(9) . . ?
C5 C4 N1 119.4(10) . . ?
C6 C5 C4 115.7(12) . . ?
C5 C6 C7 121.9(13) . . ?
C6 C7 C8 117.4(12) . . ?
C6 C7 C14 123.5(15) . . ?
C8 C7 C14 119.1(14) . . ?
N3 C8 C7 123.0(11) . . ?
N3 C8 C9 116.6(13) . . ?
C7 C8 C9 120.4(13) . . ?
N4 C9 C10 124.7(13) . . ?
N4 C9 C8 118.9(13) . . ?
C10 C9 C8 116.4(15) . . ?
C15 C10 C11 123.8(16) . . ?
C15 C10 C9 120.8(14) . . ?
C11 C10 C9 114.9(17) . . ?
C12 C11 C10 120.2(18) . . ?
C11 C12 C13 120.7(17) . . ?
N4 C13 C12 121.6(16) . . ?
C15 C14 C7 121.7(17) . . ?
C14 C15 C10 121.0(15) . . ?
N2 C16 C17 110.0(8) . . ?
N5 C17 C18 122.3(11) . . ?
N5 C17 C16 118.4(9) . . ?
C18 C17 C16 119.3(10) . . ?
C19 C18 C17 117.9(12) . . ?
C18 C19 C20 120.8(12) . . ?
C21 C20 C19 118.2(12) . . ?
N5 C21 C20 122.5(11) . . ?
N6 C22 N7 105.4(9) . . ?
N6 C22 Pd1 132.8(8) . . ?
N7 C22 Pd1 121.6(8) . . ?
C24 C23 N7 107.3(11) . . ?
C23 C24 N6 106.3(10) . . ?
N8 C25 C26 125.5(11) . . ?
N8 C25 N6 116.3(9) . . ?
C26 C25 N6 118.2(10) . . ?
C27 C26 C25 119.2(11) . . ?
C26 C27 C28 119.9(11) . . ?
C29 C28 C27 117.1(11) . . ?
C29 C28 C35 118.9(11) . . ?
C27 C28 C35 123.9(11) . . ?
N8 C29 C28 122.5(11) . . ?
N8 C29 C30 117.7(10) . . ?
C28 C29 C30 119.6(11) . . ?
N9 C30 C31 123.0(12) . . ?
N9 C30 C29 119.0(12) . . ?
C31 C30 C29 118.1(12) . . ?
C32 C31 C36 122.6(14) . . ?
C32 C31 C30 117.3(13) . . ?
C36 C31 C30 120.1(13) . . ?
C33 C32 C31 120.8(15) . . ?
C34 C33 C32 117.5(15) . . ?
N9 C34 C33 124.8(14) . . ?
C36 C35 C28 121.0(13) . . ?
C35 C36 C31 121.9(14) . . ?
N7 C37 C38 112.7(9) . . ?
N10 C38 C39 122.6(11) . . ?
N10 C38 C37 118.0(10) . . ?
C39 C38 C37 119.4(10) . . ?
C38 C39 C40 118.7(12) . . ?
C41 C40 C39 119.0(12) . . ?
C40 C41 C42 118.6(12) . . ?
N10 C42 C41 122.9(11) . . ?

loop_
_geom_bond_atom_site_label_1
_geom_bond_atom_site_label_2
_geom_bond_distance
_geom_bond_site_symmetry_2
_geom_bond_publ_flag
Pd1 C22 1.945(10) . ?
Pd1 C1 1.972(10) . ?
Pd1 N5 2.073(8) . ?
Pd1 N10 2.074(8) . ?
Ag1 N9 2.244(10) . ?
Ag1 N4 2.262(11) . ?
Ag1 N3 2.411(9) . ?
Ag1 N8 2.469(9) . ?
F1 P1 1.571(7) . ?
F2 P1 1.580(8) . ?
F3 P1 1.558(9) . ?
F4 P1 1.578(8) . ?
F5 P1 1.581(9) . ?
F6 P1 1.573(8) . ?
F7 P2 1.572(10) . ?
F8 P2 1.551(9) . ?
F9 P2 1.469(12) . ?
F10 P2 1.499(11) . ?
F11 P2 1.555(13) . ?
F12 P2 1.542(11) . ?
F13 P3 1.567(8) . ?
F14 P3 1.561(9) . ?
F15 P3 1.550(9) . ?
F16 P3 1.540(12) . ?
F17 P3 1.533(9) . ?
F18 P3 1.526(11) . ?
N1 C1 1.340(11) . ?
N1 C3 1.341(13) . ?
N1 C4 1.441(13) . ?
N2 C1 1.317(12) . ?
N2 C2 1.390(13) . ?
N2 C16 1.482(12) . ?
N3 C4 1.321(13) . ?
N3 C8 1.373(14) . ?
N4 C9 1.292(17) . ?
N4 C13 1.351(16) . ?
N5 C21 1.344(13) . ?
N5 C17 1.344(13) . ?
N6 C22 1.327(13) . ?
N6 C24 1.393(14) . ?
N6 C25 1.449(14) . ?
N7 C22 1.344(13) . ?
N7 C23 1.399(13) . ?
N7 C37 1.450(13) . ?
N8 C25 1.322(13) . ?
N8 C29 1.369(14) . ?
N9 C30 1.335(14) . ?
N9 C34 1.358(16) . ?
N10 C42 1.322(12) . ?
N10 C38 1.337(13) . ?
C2 C3 1.343(15) . ?
C4 C5 1.409(16) . ?
C5 C6 1.357(17) . ?
C6 C7 1.384(18) . ?
C7 C8 1.400(17) . ?
C7 C14 1.402(18) . ?
C8 C9 1.442(16) . ?
C9 C10 1.432(19) . ?
C10 C15 1.39(2) . ?
C10 C11 1.42(2) . ?
C11 C12 1.30(3) . ?
C12 C13 1.40(2) . ?
C14 C15 1.33(2) . ?
C16 C17 1.516(14) . ?
C17 C18 1.385(14) . ?
C18 C19 1.354(17) . ?
C19 C20 1.383(17) . ?
C20 C21 1.357(14) . ?
C23 C24 1.318(16) . ?
C25 C26 1.370(14) . ?
C26 C27 1.328(16) . ?
C27 C28 1.411(16) . ?
C28 C29 1.405(14) . ?
C28 C35 1.432(17) . ?
C29 C30 1.445(16) . ?
C30 C31 1.411(18) . ?
C31 C32 1.382(18) . ?
C31 C36 1.406(18) . ?
C32 C33 1.38(2) . ?
C33 C34 1.36(2) . ?
C35 C36 1.322(18) . ?
C37 C38 1.517(14) . ?
C38 C39 1.365(15) . ?
C39 C40 1.389(16) . ?
C40 C41 1.361(17) . ?
C41 C42 1.384(15) . ?

loop_
_geom_torsion_atom_site_label_1
_geom_torsion_atom_site_label_2
_geom_torsion_atom_site_label_3
_geom_torsion_atom_site_label_4
_geom_torsion
_geom_torsion_site_symmetry_1
_geom_torsion_site_symmetry_2
_geom_torsion_site_symmetry_3
_geom_torsion_site_symmetry_4
_geom_torsion_publ_flag
N9 Ag1 N3 C4 -38.6(12) . . . . ?
N4 Ag1 N3 C4 174.7(10) . . . . ?
N8 Ag1 N3 C4 29.1(10) . . . . ?
N9 Ag1 N3 C8 150.8(8) . . . . ?
N4 Ag1 N3 C8 4.0(8) . . . . ?
N8 Ag1 N3 C8 -141.5(8) . . . . ?
N9 Ag1 N4 C9 -150.9(11) . . . . ?
N3 Ag1 N4 C9 -3.4(11) . . . . ?
N8 Ag1 N4 C9 70.1(13) . . . . ?
N9 Ag1 N4 C13 28.4(15) . . . . ?
N3 Ag1 N4 C13 175.8(13) . . . . ?
N8 Ag1 N4 C13 -110.7(12) . . . . ?
C22 Pd1 N5 C21 177(5) . . . . ?
C1 Pd1 N5 C21 139.5(8) . . . . ?
N10 Pd1 N5 C21 -38.5(8) . . . . ?
C22 Pd1 N5 C17 -3(6) . . . . ?
C1 Pd1 N5 C17 -40.5(8) . . . . ?
N10 Pd1 N5 C17 141.5(8) . . . . ?
N9 Ag1 N8 C25 175.5(11) . . . . ?
N4 Ag1 N8 C25 -31.2(13) . . . . ?
N3 Ag1 N8 C25 34.0(10) . . . . ?
N9 Ag1 N8 C29 2.3(7) . . . . ?
N4 Ag1 N8 C29 155.6(8) . . . . ?
N3 Ag1 N8 C29 -139.2(7) . . . . ?
N4 Ag1 N9 C30 -159.2(9) . . . . ?
N3 Ag1 N9 C30 73.6(11) . . . . ?
N8 Ag1 N9 C30 -3.2(9) . . . . ?
N4 Ag1 N9 C34 26.0(14) . . . . ?
N3 Ag1 N9 C34 -101.2(11) . . . . ?
N8 Ag1 N9 C34 -178.0(11) . . . . ?
C22 Pd1 N10 C42 141.9(9) . . . . ?
C1 Pd1 N10 C42 180(100) . . . . ?
N5 Pd1 N10 C42 -35.9(9) . . . . ?
C22 Pd1 N10 C38 -38.6(9) . . . . ?
C1 Pd1 N10 C38 -1(7) . . . . ?
N5 Pd1 N10 C38 143.7(8) . . . . ?
C2 N2 C1 N1 -1.4(12) . . . . ?
C16 N2 C1 N1 175.9(9) . . . . ?
C2 N2 C1 Pd1 175.7(8) . . . . ?
C16 N2 C1 Pd1 -7.0(14) . . . . ?
C3 N1 C1 N2 2.2(12) . . . . ?
C4 N1 C1 N2 -170.8(9) . . . . ?
C3 N1 C1 Pd1 -174.4(9) . . . . ?
C4 N1 C1 Pd1 12.6(16) . . . . ?
C22 Pd1 C1 N2 -132.5(9) . . . . ?
N5 Pd1 C1 N2 45.1(8) . . . . ?
N10 Pd1 C1 N2 -170(6) . . . . ?
C22 Pd1 C1 N1 43.6(10) . . . . ?
N5 Pd1 C1 N1 -138.7(10) . . . . ?
N10 Pd1 C1 N1 6(7) . . . . ?
C1 N2 C2 C3 0.1(14) . . . . ?
C16 N2 C2 C3 -177.1(11) . . . . ?
C1 N1 C3 C2 -2.2(14) . . . . ?
C4 N1 C3 C2 170.6(11) . . . . ?
N2 C2 C3 N1 1.3(14) . . . . ?
C8 N3 C4 C5 1.8(17) . . . . ?
Ag1 N3 C4 C5 -168.7(9) . . . . ?
C8 N3 C4 N1 -172.5(9) . . . . ?
Ag1 N3 C4 N1 17.0(14) . . . . ?
C1 N1 C4 N3 -134.3(10) . . . . ?
C3 N1 C4 N3 53.8(15) . . . . ?
C1 N1 C4 C5 50.9(15) . . . . ?
C3 N1 C4 C5 -120.9(12) . . . . ?
N3 C4 C5 C6 -4.0(19) . . . . ?
N1 C4 C5 C6 170.1(11) . . . . ?
C4 C5 C6 C7 2(2) . . . . ?
C5 C6 C7 C8 1(2) . . . . ?
C5 C6 C7 C14 179.5(15) . . . . ?
C4 N3 C8 C7 2.2(17) . . . . ?
Ag1 N3 C8 C7 174.3(10) . . . . ?
C4 N3 C8 C9 -176.6(11) . . . . ?
Ag1 N3 C8 C9 -4.4(13) . . . . ?
C6 C7 C8 N3 -4(2) . . . . ?
C14 C7 C8 N3 178.0(13) . . . . ?
C6 C7 C8 C9 174.9(13) . . . . ?
C14 C7 C8 C9 -3(2) . . . . ?
C13 N4 C9 C10 3(2) . . . . ?
Ag1 N4 C9 C10 -177.9(11) . . . . ?
C13 N4 C9 C8 -176.8(13) . . . . ?
Ag1 N4 C9 C8 2.4(19) . . . . ?
N3 C8 C9 N4 1.7(19) . . . . ?
C7 C8 C9 N4 -177.1(13) . . . . ?
N3 C8 C9 C10 -178.1(12) . . . . ?
C7 C8 C9 C10 3(2) . . . . ?
N4 C9 C10 C15 -177.3(17) . . . . ?
C8 C9 C10 C15 2(2) . . . . ?
N4 C9 C10 C11 -5(2) . . . . ?
C8 C9 C10 C11 174.8(15) . . . . ?
C15 C10 C11 C12 179(2) . . . . ?
C9 C10 C11 C12 7(3) . . . . ?
C10 C11 C12 C13 -6(4) . . . . ?
C9 N4 C13 C12 -2(2) . . . . ?
Ag1 N4 C13 C12 178.5(14) . . . . ?
C11 C12 C13 N4 4(3) . . . . ?
C6 C7 C14 C15 179.5(18) . . . . ?
C8 C7 C14 C15 -2(3) . . . . ?
C7 C14 C15 C10 8(3) . . . . ?
C11 C10 C15 C14 -179.9(19) . . . . ?
C9 C10 C15 C14 -8(3) . . . . ?
C1 N2 C16 C17 -51.5(14) . . . . ?
C2 N2 C16 C17 125.4(12) . . . . ?
C21 N5 C17 C18 -0.1(15) . . . . ?
Pd1 N5 C17 C18 179.9(8) . . . . ?
C21 N5 C17 C16 178.3(9) . . . . ?
Pd1 N5 C17 C16 -1.7(13) . . . . ?
N2 C16 C17 N5 54.3(13) . . . . ?
N2 C16 C17 C18 -127.3(10) . . . . ?
N5 C17 C18 C19 1.4(17) . . . . ?
C16 C17 C18 C19 -176.9(11) . . . . ?
C17 C18 C19 C20 -0.7(19) . . . . ?
C18 C19 C20 C21 -1(2) . . . . ?
C17 N5 C21 C20 -2.1(16) . . . . ?
Pd1 N5 C21 C20 177.9(9) . . . . ?
C19 C20 C21 N5 2.8(18) . . . . ?
C24 N6 C22 N7 2.6(12) . . . . ?
C25 N6 C22 N7 -166.4(10) . . . . ?
C24 N6 C22 Pd1 -173.6(9) . . . . ?
C25 N6 C22 Pd1 17.4(17) . . . . ?
C23 N7 C22 N6 -1.9(12) . . . . ?
C37 N7 C22 N6 174.1(9) . . . . ?
C23 N7 C22 Pd1 174.8(8) . . . . ?
C37 N7 C22 Pd1 -9.1(14) . . . . ?
C1 Pd1 C22 N6 42.2(11) . . . . ?
N5 Pd1 C22 N6 5(6) . . . . ?
N10 Pd1 C22 N6 -139.9(11) . . . . ?
C1 Pd1 C22 N7 -133.5(9) . . . . ?
N5 Pd1 C22 N7 -171(5) . . . . ?
N10 Pd1 C22 N7 44.4(8) . . . . ?
C22 N7 C23 C24 0.5(14) . . . . ?
C37 N7 C23 C24 -175.2(11) . . . . ?
N7 C23 C24 N6 1.1(14) . . . . ?
C22 N6 C24 C23 -2.4(14) . . . . ?
C25 N6 C24 C23 166.6(11) . . . . ?
C29 N8 C25 C26 0.5(17) . . . . ?
Ag1 N8 C25 C26 -172.5(9) . . . . ?
C29 N8 C25 N6 -179.6(9) . . . . ?
Ag1 N8 C25 N6 7.3(15) . . . . ?
C22 N6 C25 N8 -128.9(11) . . . . ?
C24 N6 C25 N8 63.5(15) . . . . ?
C22 N6 C25 C26 51.0(16) . . . . ?
C24 N6 C25 C26 -116.7(13) . . . . ?
N8 C25 C26 C27 -0.6(19) . . . . ?
N6 C25 C26 C27 179.5(11) . . . . ?
C25 C26 C27 C28 0.3(19) . . . . ?
C26 C27 C28 C29 0.0(18) . . . . ?
C26 C27 C28 C35 -178.5(13) . . . . ?
C25 N8 C29 C28 -0.2(16) . . . . ?
Ag1 N8 C29 C28 174.2(9) . . . . ?
C25 N8 C29 C30 -175.7(10) . . . . ?
Ag1 N8 C29 C30 -1.3(12) . . . . ?
C27 C28 C29 N8 0.0(17) . . . . ?
C35 C28 C29 N8 178.5(12) . . . . ?
C27 C28 C29 C30 175.4(11) . . . . ?
C35 C28 C29 C30 -6.1(18) . . . . ?
C34 N9 C30 C31 -2.2(19) . . . . ?
Ag1 N9 C30 C31 -177.3(10) . . . . ?
C34 N9 C30 C29 179.0(11) . . . . ?
Ag1 N9 C30 C29 3.8(15) . . . . ?
N8 C29 C30 N9 -1.4(16) . . . . ?
C28 C29 C30 N9 -177.1(11) . . . . ?
N8 C29 C30 C31 179.7(11) . . . . ?
C28 C29 C30 C31 4.0(17) . . . . ?
N9 C30 C31 C32 -1(2) . . . . ?
C29 C30 C31 C32 178.2(13) . . . . ?
N9 C30 C31 C36 -177.5(13) . . . . ?
C29 C30 C31 C36 1(2) . . . . ?
C36 C31 C32 C33 -179.7(16) . . . . ?
C30 C31 C32 C33 4(3) . . . . ?
C31 C32 C33 C34 -3(3) . . . . ?
C30 N9 C34 C33 2(2) . . . . ?
Ag1 N9 C34 C33 177.4(13) . . . . ?
C32 C33 C34 N9 0(3) . . . . ?
C29 C28 C35 C36 3(2) . . . . ?
C27 C28 C35 C36 -178.9(14) . . . . ?
C28 C35 C36 C31 3(2) . . . . ?
C32 C31 C36 C35 178.4(16) . . . . ?
C30 C31 C36 C35 -5(2) . . . . ?
C22 N7 C37 C38 -48.3(14) . . . . ?
C23 N7 C37 C38 126.9(12) . . . . ?
C42 N10 C38 C39 -2.1(17) . . . . ?
Pd1 N10 C38 C39 178.3(9) . . . . ?
C42 N10 C38 C37 177.8(10) . . . . ?
Pd1 N10 C38 C37 -1.7(14) . . . . ?
N7 C37 C38 N10 52.5(14) . . . . ?
N7 C37 C38 C39 -127.6(12) . . . . ?
N10 C38 C39 C40 3.8(18) . . . . ?
C37 C38 C39 C40 -176.2(11) . . . . ?
C38 C39 C40 C41 -2.7(19) . . . . ?
C39 C40 C41 C42 0(2) . . . . ?
C38 N10 C42 C41 -0.6(17) . . . . ?
Pd1 N10 C42 C41 179.0(9) . . . . ?
C40 C41 C42 N10 1.5(19) . . . . ?
